data_2223732
loop_
_publ_author_name
'Reddy, B. Palakshi'
'Vijayakumar, V.'
'Suresh, J.'
'Narasimhamurthy, T.'
'Lakshman, P. L. Nilantha'

_publ_section_title 1,1'-[4-(2-Methoxyphenyl)-2,6-dimethyl-1,4-dihydropyridine-3,5-diyl]diethanone
_journal_coeditor_code EZ2191
_journal_issue 11
_journal_name_full 'Acta Crystallographica Section E'
_journal_page_first o2877
_journal_paper_doi 10.1107/S1600536809042895
_journal_volume 65
_journal_year 2009
_chemical_formula_iupac 'C18 H21 N O3'
_chemical_formula_moiety 'C18 H21 N O3'
_chemical_formula_sum 'C18 H21 N O3'
_chemical_formula_weight 299.36
_chemical_name_systematic 1,1'-[4-(2-Methoxyphenyl)-2,6-dimethyl-1,4-dihydropyridine-3,5-diyl]diethanone
_space_group_IT_number 15
_symmetry_cell_setting monoclinic
_symmetry_space_group_name_Hall '-C 2yc'
_symmetry_space_group_name_H-M 'C 1 2/c 1'
_atom_sites_solution_hydrogens geom
_atom_sites_solution_primary direct
_atom_sites_solution_secondary difmap
_audit_creation_method SHELXL-97
_cell_angle_alpha 90.00
_cell_angle_beta 114.9040(10)
_cell_angle_gamma 90.00
_cell_formula_units_Z 8
_cell_length_a 26.5512(6)
_cell_length_b 7.50770(10)
_cell_length_c 17.0818(3)
_cell_measurement_reflns_used 2500
_cell_measurement_temperature 293(2)
_cell_measurement_theta_max 30
_cell_measurement_theta_min 2
_cell_volume 3088.44(10)
_computing_cell_refinement 'SAINT (Bruker, 2001)'
_computing_data_collection 'SMART (Bruker, 2001)'
_computing_data_reduction 'SAINT (Bruker, 2001)'
_computing_molecular_graphics 'PLATON (Spek, 2009)'
_computing_publication_material 'SHELXL-97 (Sheldrick, 2008)'
_computing_structure_refinement 'SHELXL-97 (Sheldrick, 2008)'
_computing_structure_solution 'SHELXS-97 (Sheldrick, 2008)'
_diffrn_ambient_temperature 293(2)
_diffrn_measured_fraction_theta_full 0.999
_diffrn_measured_fraction_theta_max 0.999
_diffrn_measurement_device_type 'Bruker SMART APEX CCD diffractometer'
_diffrn_measurement_method \w-scans
_diffrn_radiation_monochromator graphite
_diffrn_radiation_source 'fine-focus sealed tube'
_diffrn_radiation_type MoK\a
_diffrn_radiation_wavelength 0.71073
_diffrn_reflns_av_R_equivalents 0.0322
_diffrn_reflns_av_sigmaI/netI 0.0312
_diffrn_reflns_limit_h_max 37
_diffrn_reflns_limit_h_min -37
_diffrn_reflns_limit_k_max 9
_diffrn_reflns_limit_k_min -10
_diffrn_reflns_limit_l_max 24
_diffrn_reflns_limit_l_min -23
_diffrn_reflns_number 21137
_diffrn_reflns_theta_full 30.52
_diffrn_reflns_theta_max 30.52
_diffrn_reflns_theta_min 1.69
_diffrn_standards_decay_% 0
_exptl_absorpt_coefficient_mu 0.087
_exptl_absorpt_correction_T_max 0.987
_exptl_absorpt_correction_T_min 0.984
_exptl_absorpt_correction_type multi-scan
_exptl_absorpt_process_details '(SADABS; Bruker, 1998)'
_exptl_crystal_colour colourless
_exptl_crystal_density_diffrn 1.288
_exptl_crystal_density_method 'not measured'
_exptl_crystal_description block
_exptl_crystal_F_000 1280
_exptl_crystal_size_max 0.19
_exptl_crystal_size_mid 0.17
_exptl_crystal_size_min 0.15
_refine_diff_density_max 0.258
_refine_diff_density_min -0.226
_refine_ls_extinction_method none
_refine_ls_goodness_of_fit_ref 1.053
_refine_ls_hydrogen_treatment mixed
_refine_ls_matrix_type full
_refine_ls_number_parameters 208
_refine_ls_number_reflns 4722
_refine_ls_number_restraints 0
_refine_ls_restrained_S_all 1.053
_refine_ls_R_factor_all 0.0817
_refine_ls_R_factor_gt 0.0519
_refine_ls_shift/su_max 0.000
_refine_ls_shift/su_mean 0.000
_refine_ls_structure_factor_coef Fsqd
_refine_ls_weighting_details 'calc w=1/[\s^2^(Fo^2^)+(0.0675P)^2^+1.5117P] where P=(Fo^2^+2Fc^2^)/3'
_refine_ls_weighting_scheme calc
_refine_ls_wR_factor_gt 0.1370
_refine_ls_wR_factor_ref 0.1537
_reflns_number_gt 3203
_reflns_number_total 4722
_reflns_threshold_expression >2sigma(I)
_cod_data_source_file ez2191.cif
_cod_data_source_block I
_cod_original_sg_symbol_H-M 'C 2/c'
_cod_database_code 2223732
_cod_database_fobs_code 2223732

loop_
_symmetry_equiv_pos_as_xyz
'x, y, z'
'-x, y, -z+1/2'
'x+1/2, y+1/2, z'
'-x+1/2, y+1/2, -z+1/2'
'-x, -y, -z'
'x, -y, z-1/2'
'-x+1/2, -y+1/2, -z'
'x+1/2, -y+1/2, z-1/2'

loop_
_atom_site_type_symbol
_atom_site_label
_atom_site_fract_x
_atom_site_fract_y
_atom_site_fract_z
_atom_site_U_iso_or_equiv
_atom_site_adp_type
_atom_site_calc_flag
_atom_site_refinement_flags
_atom_site_occupancy
_atom_site_disorder_assembly
_atom_site_disorder_group
H H1 0.0342(8) 0.604(3) 0.1642(13) 0.057(6) Uiso d . 1 . .
C C2 0.01518(6) 0.35160(18) 0.13007(9) 0.0323(3) Uani d . 1 . .
C C3 0.03718(6) 0.18412(16) 0.14901(8) 0.0281(3) Uani d . 1 . .
C C4 0.09866(6) 0.16431(16) 0.20952(8) 0.0269(3) Uani d . 1 . .
H H4 0.1037 0.0490 0.2387 0.032 Uiso calc R 1 . .
C C5 0.11627(6) 0.30983(18) 0.27839(8) 0.0303(3) Uani d . 1 . .
C C6 0.09083(7) 0.47109(18) 0.25781(9) 0.0347(3) Uani d . 1 . .
C C7 0.10550(9) 0.6384(2) 0.31085(12) 0.0535(5) Uani d . 1 . .
H H7A 0.0815 0.6513 0.3396 0.080 Uiso calc R 1 . .
H H7B 0.1011 0.7391 0.2739 0.080 Uiso calc R 1 . .
H H7C 0.1434 0.6319 0.3530 0.080 Uiso calc R 1 . .
C C8 -0.03908(7) 0.4093(2) 0.05923(11) 0.0460(4) Uani d . 1 . .
H H8A -0.0468 0.3383 0.0087 0.069 Uiso calc R 1 . .
H H8B -0.0368 0.5324 0.0459 0.069 Uiso calc R 1 . .
H H8C -0.0683 0.3940 0.0778 0.069 Uiso calc R 1 . .
C C9 -0.05561(8) 0.0130(2) 0.06598(14) 0.0566(5) Uani d . 1 . .
H H9A -0.0653 0.0526 0.0080 0.085 Uiso calc R 1 . .
H H9B -0.0726 0.0897 0.0929 0.085 Uiso calc R 1 . .
H H9C -0.0686 -0.1067 0.0650 0.085 Uiso calc R 1 . .
C C10 0.00627(6) 0.01838(18) 0.11610(9) 0.0336(3) Uani d . 1 . .
C C11 0.16218(7) 0.2748(2) 0.36344(10) 0.0389(3) Uani d . 1 . .
C C12 0.19213(7) 0.1016(2) 0.37945(10) 0.0468(4) Uani d . 1 . .
H H12A 0.2249 0.1077 0.4328 0.070 Uiso calc R 1 . .
H H12B 0.2024 0.0768 0.3330 0.070 Uiso calc R 1 . .
H H12C 0.1684 0.0085 0.3829 0.070 Uiso calc R 1 . .
C C13 0.13442(6) 0.16523(18) 0.15858(8) 0.0300(3) Uani d . 1 . .
C C14 0.13751(7) 0.3174(2) 0.11442(9) 0.0386(3) Uani d . 1 . .
H H14 0.1178 0.4182 0.1167 0.046 Uiso calc R 1 . .
C C15 0.16912(8) 0.3240(3) 0.06698(11) 0.0512(4) Uani d . 1 . .
H H15 0.1706 0.4278 0.0383 0.061 Uiso calc R 1 . .
C C16 0.19800(8) 0.1756(3) 0.06301(12) 0.0568(5) Uani d . 1 . .
H H16 0.2191 0.1787 0.0313 0.068 Uiso calc R 1 . .
C C17 0.19603(8) 0.0222(3) 0.10549(12) 0.0512(4) Uani d . 1 . .
H H17 0.2156 -0.0779 0.1020 0.061 Uiso calc R 1 . .
C C18 0.16491(6) 0.0155(2) 0.15384(10) 0.0376(3) Uani d . 1 . .
C C19 0.20059(10) -0.2704(3) 0.21025(18) 0.0742(7) Uani d . 1 . .
H H19A 0.1934 -0.3245 0.1556 0.111 Uiso calc R 1 . .
H H19B 0.1972 -0.3585 0.2485 0.111 Uiso calc R 1 . .
H H19C 0.2375 -0.2220 0.2348 0.111 Uiso calc R 1 . .
N N1 0.04566(6) 0.49206(16) 0.17923(8) 0.0379(3) Uani d . 1 . .
O O1 0.03123(5) -0.12395(14) 0.13193(9) 0.0566(4) Uani d . 1 . .
O O2 0.16203(5) -0.13353(15) 0.19817(8) 0.0498(3) Uani d . 1 . .
O O3 0.17653(7) 0.3810(2) 0.42269(9) 0.0909(6) Uani d . 1 . .

loop_
_atom_site_aniso_label
_atom_site_aniso_U_11
_atom_site_aniso_U_22
_atom_site_aniso_U_33
_atom_site_aniso_U_12
_atom_site_aniso_U_13
_atom_site_aniso_U_23
C2 0.0344(7) 0.0271(6) 0.0361(7) 0.0036(5) 0.0156(6) 0.0036(5)
C3 0.0280(7) 0.0241(6) 0.0309(6) 0.0009(5) 0.0113(5) 0.0010(5)
C4 0.0284(6) 0.0228(5) 0.0282(6) 0.0007(5) 0.0106(5) 0.0012(4)
C5 0.0337(7) 0.0288(6) 0.0300(6) -0.0035(5) 0.0151(6) -0.0026(5)
C6 0.0457(9) 0.0275(6) 0.0341(7) -0.0048(6) 0.0201(7) -0.0025(5)
C7 0.0843(14) 0.0299(7) 0.0480(9) -0.0072(8) 0.0295(10) -0.0090(7)
C8 0.0389(9) 0.0404(8) 0.0526(9) 0.0123(7) 0.0131(7) 0.0094(7)
C9 0.0359(9) 0.0457(9) 0.0747(13) -0.0091(7) 0.0100(9) -0.0078(9)
C10 0.0327(7) 0.0281(6) 0.0371(7) -0.0018(5) 0.0119(6) -0.0002(5)
C11 0.0363(8) 0.0468(8) 0.0329(7) -0.0009(7) 0.0139(6) -0.0057(6)
C12 0.0450(9) 0.0475(9) 0.0361(8) 0.0033(7) 0.0056(7) 0.0043(7)
C13 0.0266(7) 0.0340(7) 0.0268(6) -0.0012(5) 0.0085(5) -0.0027(5)
C14 0.0392(8) 0.0424(8) 0.0336(7) -0.0014(6) 0.0149(6) 0.0030(6)
C15 0.0555(11) 0.0641(11) 0.0377(8) -0.0147(9) 0.0231(8) 0.0014(7)
C16 0.0535(11) 0.0810(14) 0.0478(10) -0.0131(10) 0.0329(9) -0.0147(9)
C17 0.0432(10) 0.0629(11) 0.0534(10) -0.0005(8) 0.0262(8) -0.0162(8)
C18 0.0326(8) 0.0416(8) 0.0358(7) 0.0017(6) 0.0117(6) -0.0070(6)
C19 0.0605(13) 0.0437(10) 0.121(2) 0.0168(9) 0.0409(14) 0.0013(11)
N1 0.0481(8) 0.0208(5) 0.0426(7) 0.0047(5) 0.0170(6) 0.0023(5)
O1 0.0459(7) 0.0242(5) 0.0809(9) -0.0005(5) 0.0083(6) -0.0021(5)
O2 0.0494(7) 0.0395(6) 0.0653(8) 0.0147(5) 0.0288(6) 0.0060(5)
O3 0.0914(12) 0.0885(11) 0.0508(8) 0.0342(9) -0.0110(8) -0.0358(8)

loop_
_atom_type_symbol
_atom_type_description
_atom_type_scat_dispersion_real
_atom_type_scat_dispersion_imag
_atom_type_scat_source
C C 0.0033 0.0016 'International Tables Vol C Tables 4.2.6.8 and 6.1.1.4'
H H 0.0000 0.0000 'International Tables Vol C Tables 4.2.6.8 and 6.1.1.4'
N N 0.0061 0.0033 'International Tables Vol C Tables 4.2.6.8 and 6.1.1.4'
O O 0.0106 0.0060 'International Tables Vol C Tables 4.2.6.8 and 6.1.1.4'

loop_
_geom_angle_atom_site_label_1
_geom_angle_atom_site_label_2
_geom_angle_atom_site_label_3
_geom_angle_site_symmetry_1
_geom_angle_site_symmetry_3
_geom_angle
_geom_angle_publ_flag
C3 C2 N1 . . 118.48(13) ?
C3 C2 C8 . . 128.68(13) ?
N1 C2 C8 . . 112.82(12) ?
C2 C3 C10 . . 125.14(13) ?
C2 C3 C4 . . 118.56(11) ?
C10 C3 C4 . . 116.29(11) ?
C5 C4 C3 . . 110.16(11) ?
C5 C4 C13 . . 111.83(11) ?
C3 C4 C13 . . 110.85(10) ?
C5 C4 H4 . . 108.0 ?
C3 C4 H4 . . 108.0 ?
C13 C4 H4 . . 108.0 ?
C6 C5 C11 . . 121.91(13) ?
C6 C5 C4 . . 118.72(12) ?
C11 C5 C4 . . 119.29(12) ?
C5 C6 N1 . . 119.11(12) ?
C5 C6 C7 . . 127.97(15) ?
N1 C6 C7 . . 112.92(13) ?
C6 C7 H7A . . 109.5 ?
C6 C7 H7B . . 109.5 ?
H7A C7 H7B . . 109.5 ?
C6 C7 H7C . . 109.5 ?
H7A C7 H7C . . 109.5 ?
H7B C7 H7C . . 109.5 ?
C2 C8 H8A . . 109.5 ?
C2 C8 H8B . . 109.5 ?
H8A C8 H8B . . 109.5 ?
C2 C8 H8C . . 109.5 ?
H8A C8 H8C . . 109.5 ?
H8B C8 H8C . . 109.5 ?
C10 C9 H9A . . 109.5 ?
C10 C9 H9B . . 109.5 ?
H9A C9 H9B . . 109.5 ?
C10 C9 H9C . . 109.5 ?
H9A C9 H9C . . 109.5 ?
H9B C9 H9C . . 109.5 ?
O1 C10 C3 . . 119.46(13) ?
O1 C10 C9 . . 117.58(13) ?
C3 C10 C9 . . 122.92(13) ?
O3 C11 C5 . . 122.83(15) ?
O3 C11 C12 . . 117.63(15) ?
C5 C11 C12 . . 119.53(13) ?
C11 C12 H12A . . 109.5 ?
C11 C12 H12B . . 109.5 ?
H12A C12 H12B . . 109.5 ?
C11 C12 H12C . . 109.5 ?
H12A C12 H12C . . 109.5 ?
H12B C12 H12C . . 109.5 ?
C14 C13 C18 . . 117.30(13) ?
C14 C13 C4 . . 120.21(12) ?
C18 C13 C4 . . 122.49(12) ?
C13 C14 C15 . . 122.19(16) ?
C13 C14 H14 . . 118.9 ?
C15 C14 H14 . . 118.9 ?
C16 C15 C14 . . 119.16(17) ?
C16 C15 H15 . . 120.4 ?
C14 C15 H15 . . 120.4 ?
C15 C16 C17 . . 120.58(16) ?
C15 C16 H16 . . 119.7 ?
C17 C16 H16 . . 119.7 ?
C16 C17 C18 . . 120.49(16) ?
C16 C17 H17 . . 119.8 ?
C18 C17 H17 . . 119.8 ?
O2 C18 C17 . . 122.79(14) ?
O2 C18 C13 . . 116.94(13) ?
C17 C18 C13 . . 120.26(15) ?
O2 C19 H19A . . 109.5 ?
O2 C19 H19B . . 109.5 ?
H19A C19 H19B . . 109.5 ?
O2 C19 H19C . . 109.5 ?
H19A C19 H19C . . 109.5 ?
H19B C19 H19C . . 109.5 ?
C2 N1 C6 . . 123.47(12) ?
C2 N1 H1 . . 120.1(13) ?
C6 N1 H1 . . 116.0(13) ?
C18 O2 C19 . . 118.17(15) ?

loop_
_geom_bond_atom_site_label_1
_geom_bond_atom_site_label_2
_geom_bond_site_symmetry_2
_geom_bond_distance
_geom_bond_publ_flag
C2 C3 . 1.3667(18) ?
C2 N1 . 1.3783(19) ?
C2 C8 . 1.503(2) ?
C3 C10 . 1.4662(18) ?
C3 C4 . 1.5278(18) ?
C4 C5 . 1.5274(17) ?
C4 C13 . 1.5346(19) ?
C4 H4 . 0.9800 ?
C5 C6 . 1.358(2) ?
C5 C11 . 1.475(2) ?
C6 N1 . 1.382(2) ?
C6 C7 . 1.501(2) ?
C7 H7A . 0.9600 ?
C7 H7B . 0.9600 ?
C7 H7C . 0.9600 ?
C8 H8A . 0.9600 ?
C8 H8B . 0.9600 ?
C8 H8C . 0.9600 ?
C9 C10 . 1.500(2) ?
C9 H9A . 0.9600 ?
C9 H9B . 0.9600 ?
C9 H9C . 0.9600 ?
C10 O1 . 1.2260(17) ?
C11 O3 . 1.2166(19) ?
C11 C12 . 1.488(2) ?
C12 H12A . 0.9600 ?
C12 H12B . 0.9600 ?
C12 H12C . 0.9600 ?
C13 C14 . 1.390(2) ?
C13 C18 . 1.407(2) ?
C14 C15 . 1.392(2) ?
C14 H14 . 0.9300 ?
C15 C16 . 1.371(3) ?
C15 H15 . 0.9300 ?
C16 C17 . 1.374(3) ?
C16 H16 . 0.9300 ?
C17 C18 . 1.394(2) ?
C17 H17 . 0.9300 ?
C18 O2 . 1.3708(19) ?
C19 O2 . 1.403(2) ?
C19 H19A . 0.9600 ?
C19 H19B . 0.9600 ?
C19 H19C . 0.9600 ?
N1 H1 . 0.89(2) ?

loop_
_geom_hbond_atom_site_label_D
_geom_hbond_atom_site_label_H
_geom_hbond_atom_site_label_A
_geom_hbond_site_symmetry_A
_geom_hbond_distance_DH
_geom_hbond_distance_HA
_geom_hbond_distance_DA
_geom_hbond_angle_DHA
N1 H1 O1 1_565 0.89(2) 2.11(2) 2.9749(16) 163(2)
C7 H7B O1 1_565 0.96 2.57 3.367(2) 141
C15 H15 O3 6_565 0.93 2.50 3.381(2) 158

loop_
_geom_torsion_atom_site_label_1
_geom_torsion_atom_site_label_2
_geom_torsion_atom_site_label_3
_geom_torsion_atom_site_label_4
_geom_torsion_site_symmetry_1
_geom_torsion_site_symmetry_2
_geom_torsion_site_symmetry_3
_geom_torsion_site_symmetry_4
_geom_torsion
_geom_torsion_publ_flag
N1 C2 C3 C10 . . . . 166.44(14) ?
C8 C2 C3 C10 . . . . -15.2(2) ?
N1 C2 C3 C4 . . . . -13.2(2) ?
C8 C2 C3 C4 . . . . 165.14(14) ?
C2 C3 C4 C5 . . . . 34.57(16) ?
C10 C3 C4 C5 . . . . -145.08(12) ?
C2 C3 C4 C13 . . . . -89.74(15) ?
C10 C3 C4 C13 . . . . 90.61(14) ?
C3 C4 C5 C6 . . . . -31.67(17) ?
C13 C4 C5 C6 . . . . 92.08(15) ?
C3 C4 C5 C11 . . . . 151.55(12) ?
C13 C4 C5 C11 . . . . -84.71(15) ?
C11 C5 C6 N1 . . . . -175.72(13) ?
C4 C5 C6 N1 . . . . 7.6(2) ?
C11 C5 C6 C7 . . . . 4.3(2) ?
C4 C5 C6 C7 . . . . -172.37(15) ?
C2 C3 C10 O1 . . . . 174.28(15) ?
C4 C3 C10 O1 . . . . -6.1(2) ?
C2 C3 C10 C9 . . . . -8.1(2) ?
C4 C3 C10 C9 . . . . 171.54(15) ?
C6 C5 C11 O3 . . . . 7.2(3) ?
C4 C5 C11 O3 . . . . -176.16(17) ?
C6 C5 C11 C12 . . . . -174.06(15) ?
C4 C5 C11 C12 . . . . 2.6(2) ?
C5 C4 C13 C14 . . . . -57.93(16) ?
C3 C4 C13 C14 . . . . 65.43(16) ?
C5 C4 C13 C18 . . . . 122.36(14) ?
C3 C4 C13 C18 . . . . -114.29(14) ?
C18 C13 C14 C15 . . . . 0.1(2) ?
C4 C13 C14 C15 . . . . -179.60(14) ?
C13 C14 C15 C16 . . . . 0.4(3) ?
C14 C15 C16 C17 . . . . -0.2(3) ?
C15 C16 C17 C18 . . . . -0.5(3) ?
C16 C17 C18 O2 . . . . -179.28(16) ?
C16 C17 C18 C13 . . . . 1.0(3) ?
C14 C13 C18 O2 . . . . 179.44(13) ?
C4 C13 C18 O2 . . . . -0.8(2) ?
C14 C13 C18 C17 . . . . -0.8(2) ?
C4 C13 C18 C17 . . . . 178.91(14) ?
C3 C2 N1 C6 . . . . -15.2(2) ?
C8 C2 N1 C6 . . . . 166.19(14) ?
C5 C6 N1 C2 . . . . 18.3(2) ?
C7 C6 N1 C2 . . . . -161.78(15) ?
C17 C18 O2 C19 . . . . 13.7(2) ?
C13 C18 O2 C19 . . . . -166.57(17) ?
